data_4125220
loop_
_publ_author_name
'Liu, Zhichang'
'Samanta, Avik'
'Lei, Juying'
'Sun, Junling'
'Wang, Yuping'
'Stoddart, J. Fraser'

_publ_section_title
;
 Cation-Dependent Gold Recovery with \a-Cyclodextrin Facilitated by
 Second-Sphere Coordination.
;
_journal_issue 36
_journal_name_full 'Journal of the American Chemical Society'
_journal_page_first 11643
_journal_page_last 11653
_journal_paper_doi 10.1021/jacs.6b04986
_journal_volume 138
_journal_year 2016
_chemical_absolute_configuration ad
_chemical_formula_moiety '2(Au0.5 Br2), C192 H328 O168 Rb2, 2(C48 H80 O40)'
_chemical_formula_sum 'C288 H488 Au Br4 O248 Rb2'
_chemical_formula_weight 8606.35
_chemical_name_systematic
;
 ?
;
_space_group_crystal_system tetragonal
_space_group_IT_number 90
_space_group_name_Hall 'P 4ab 2ab'
_space_group_name_H-M_alt 'P 4 21 2'
_symmetry_space_group_name_Hall 'P 4ab 2ab'
_symmetry_space_group_name_H-M 'P 4 21 2'
_atom_sites_solution_hydrogens mixed
_atom_sites_solution_primary dual
_audit_creation_date 2014-04-18
_audit_creation_method
;
Olex2 1.2
(compiled 2014.03.20 svn.r2914 for OlexSys, GUI svn.r4816)
;
_cell_angle_alpha 90
_cell_angle_beta 90
_cell_angle_gamma 90
_cell_formula_units_Z 1
_cell_length_a 23.7386(6)
_cell_length_b 23.7386(6)
_cell_length_c 22.7883(6)
_cell_measurement_reflns_used 9878
_cell_measurement_temperature 100(2)
_cell_measurement_theta_max 63.739
_cell_measurement_theta_min 2.688
_cell_volume 12841.7(6)
_computing_cell_refinement 'SAINT V7.23A (Bruker, 2005)'
_computing_data_collection 'APEX2 V2.1-4 (Bruker, 2007)'
_computing_data_reduction 'Bruker SAINT'
_computing_molecular_graphics 'Olex2 (Dolomanov et al., 2009)'
_computing_publication_material 'Olex2 (Dolomanov et al., 2009)'
_computing_structure_refinement 'ShelXL (Sheldrick, 2008)'
_computing_structure_solution 'XM (Sheldrick, 2008)'
_diffrn_ambient_temperature 99.95
_diffrn_detector_area_resol_mean 8
_diffrn_measured_fraction_theta_full 0.913
_diffrn_measured_fraction_theta_max 0.992
_diffrn_measurement_device_type 'Bruker Kappa APEX CCD area detector'
_diffrn_measurement_method '\w and \f scans'
_diffrn_radiation_monochromator 'Quazar optics'
_diffrn_radiation_type CuK\a
_diffrn_radiation_wavelength 1.54178
_diffrn_reflns_av_R_equivalents 0.0768
_diffrn_reflns_av_unetI/netI 0.0634
_diffrn_reflns_Laue_measured_fraction_full 0.913
_diffrn_reflns_Laue_measured_fraction_max 0.992
_diffrn_reflns_limit_h_max 27
_diffrn_reflns_limit_h_min -26
_diffrn_reflns_limit_k_max 27
_diffrn_reflns_limit_k_min -25
_diffrn_reflns_limit_l_max 25
_diffrn_reflns_limit_l_min -26
_diffrn_reflns_number 44769
_diffrn_reflns_point_group_measured_fraction_full 0.909
_diffrn_reflns_point_group_measured_fraction_max 0.990
_diffrn_reflns_theta_full 67.679
_diffrn_reflns_theta_max 64.078
_diffrn_reflns_theta_min 1.939
_diffrn_source microsource
_exptl_absorpt_coefficient_mu 1.910
_exptl_absorpt_correction_T_max 0.7524
_exptl_absorpt_correction_T_min 0.5890
_exptl_absorpt_correction_type multi-scan
_exptl_absorpt_process_details
;
SADABS-2012/1 (Bruker,2012) was used for absorption correction.
wR2(int) was 0.0783 before and 0.0611 after correction.
The Ratio of minimum to maximum transmission is 0.7828.
The \l/2 correction factor is 0.0015.
;
_exptl_crystal_colour red
_exptl_crystal_colour_primary red
_exptl_crystal_density_diffrn 1.113
_exptl_crystal_description block
_exptl_crystal_F_000 4493
_exptl_crystal_size_max 0.158
_exptl_crystal_size_mid 0.118
_exptl_crystal_size_min 0.076
_refine_diff_density_max 1.010
_refine_diff_density_min -1.019
_refine_diff_density_rms 0.097
_refine_ls_abs_structure_details
;
 Flack x determined using 3056 quotients [(I+)-(I-)]/[(I+)+(I-)]
 (Parsons and Flack (2004), Acta Cryst. A60, s61).
;
_refine_ls_abs_structure_Flack 0.099(9)
_refine_ls_extinction_method none
_refine_ls_goodness_of_fit_ref 1.009
_refine_ls_hydrogen_treatment mixed
_refine_ls_matrix_type full
_refine_ls_number_parameters 683
_refine_ls_number_reflns 10602
_refine_ls_number_restraints 58
_refine_ls_restrained_S_all 1.053
_refine_ls_R_factor_all 0.0897
_refine_ls_R_factor_gt 0.0758
_refine_ls_shift/su_max 0.002
_refine_ls_shift/su_mean 0.000
_refine_ls_structure_factor_coef Fsqd
_refine_ls_weighting_details 'w=1/[\s^2^(Fo^2^)+(0.1586P)^2^] where P=(Fo^2^+2Fc^2^)/3'
_refine_ls_weighting_scheme calc
_refine_ls_wR_factor_gt 0.2044
_refine_ls_wR_factor_ref 0.2172
_reflns_Friedel_coverage 0.783
_reflns_Friedel_fraction_full 0.903
_reflns_Friedel_fraction_max 0.987
_reflns_number_gt 8085
_reflns_number_total 10602
_reflns_threshold_expression 'I > 2\s(I)'
_cod_data_source_file ja6b04986_si_013.cif
_cod_data_source_block n3451
_cod_depositor_comments 'Adding full bibliography for 4125213--4125224.cif.'
_cod_original_cell_volume 12841.7(7)
_cod_database_code 4125220
_shelxl_version_number 2013-4
_shelx_space_group_comment
;
The symmetry employed for this shelxl refinement is uniquely defined
by the following loop, which should always be used as a source of
symmetry information in preference to the above space-group names.
They are only intended as comments.
;
_shelx_estimated_absorpt_t_max 0.868
_shelx_estimated_absorpt_t_min 0.752
_olex2_refinement_description
;
1. Fixed Uiso
 At 1.2 times of:
  All C(H) groups, All C(H,H) groups
 At 1.5 times of:
  All O(H) groups
2. Restrained distances
 O17-H17
 0.87 with sigma of 0.01
 O8-H8
 0.87 with sigma of 0.01
 C21-H17
 1.892516 with sigma of 0.02
 Rb1-H17
 4.159596 with sigma of 0.02
 C9-H8
 1.869408 with sigma of 0.02
 Rb1-H8
 3.553834 with sigma of 0.02
 Au1A-Br1A \\sim Au1A-Br2A \\sim Au1-Br2 \\sim Au1-Br1
 with sigma of 0.01
3. Rigid bond restraints
 Au1A, Au1
 with sigma for 1-2 distances of 0.01 and sigma for 1-3 distances of 0.01
 Br1, Br2, Br1A, Br2A
 with sigma for 1-2 distances of 0.01 and sigma for 1-3 distances of 0.01
 Rb1, Rb1A
 with sigma for 1-2 distances of 0.01 and sigma for 1-3 distances of 0.01
4. Uiso/Uaniso restraints and constraints
Au1A \\sim Au1: within 1.7A with sigma of 0.04 and sigma for terminal atoms of
0.08
Br1 \\sim Br2 \\sim Br1A \\sim Br2A: within 1.7A with sigma of 0.04 and sigma
for terminal atoms of 0.08
Rb1 \\sim Rb1A: within 1.7A with sigma of 0.04 and sigma for terminal atoms of
0.08
Uanis(Au1A) \\sim Ueq, Uanis(Br2A) \\sim Ueq, Uanis(Br1A) \\sim Ueq, Uanis(Au1)
\\sim Ueq, Uanis(Br2) \\sim Ueq, Uanis(Br1) \\sim Ueq: with sigma of 0.01 and
sigma for terminal atoms of 0.02
5. Others
 1*[Sof(Rb1)]+1*[Sof(Rb1A)]=0.25 with esd of 0.000001
 Fixed Sof: Au1(0.0625) Br1(0.125) Br2(0.125) Au1A(0.0625) Br1A(0.125)
 Br2A(0.125)
6.a Ternary CH refined with riding coordinates:
 C1(H1A), C2(H2A), C3(H3), C4(H4), C5(H5A), C6(H6A), C7(H7), C8(H8A),
 C10(H10A), C11(H11A), C13(H13), C14(H14A), C15(H15A), C16(H16), C17(H17A),
 C18(H18), C19(H19), C20(H20A), C22(H22), C23(H23), C25(H25), C26(H26A),
 C27(H27), C28(H28A), C29(H29), C30(H30A), C31(H31), C33(H33), C34(H34),
 C35(H35)
6.b Secondary CH2 refined with riding coordinates:
 C9(H9A,H9B), C12(H12A,H12B), C21(H21A,H21B), C24(H24A,H24B), C32(H32A,H32B),
 C36(H36A,H36B)
6.c Tetrahedral OH refined with riding coordinates:
 O5(H5), O1A(H1AA)
6.d Idealised tetrahedral OH refined as rotating group:
 O1(H1), O2(H2), O6(H6), O10(H10), O11(H11), O12(H12), O14(H14), O15(H15),
 O20(H20), O21(H21), O23(H23A), O24(H24), O26(H26), O28(H28), O30(H30)
;
_smtbx_masks_special_details
;
The solvent masking procedure as implemented in Olex2 was used to remove the
electronic contribution of solvent molecules from the refinement.  As the exact
solvent content is not known, only the atoms used in the refinement model are
reported in the formula here.

Total solvent accessible volume / cell = 4282.0 Ang^3^ [33.3%]
Total electron count / cell = 1283.5
;

loop_
_space_group_symop_operation_xyz
'x, y, z'
'-x, -y, z'
'-y+1/2, x+1/2, z'
'y+1/2, -x+1/2, z'
'-x+1/2, y+1/2, -z'
'x+1/2, -y+1/2, -z'
'y, x, -z'
'-y, -x, -z'

loop_
_atom_site_label
_atom_site_type_symbol
_atom_site_fract_x
_atom_site_fract_y
_atom_site_fract_z
_atom_site_U_iso_or_equiv
_atom_site_adp_type
_atom_site_occupancy
_atom_site_site_symmetry_order
_atom_site_calc_flag
_atom_site_refinement_flags_posn
_atom_site_refinement_flags_adp
_atom_site_refinement_flags_occupancy
Au1 Au 0.5000 0.0000 0.4224(4) 0.1175(19) Uani 0.25 4 d S TU P
Br1 Br 0.5781(7) -0.0625(8) 0.4045(10) 0.169(6) Uani 0.125 1 d . U .
Br2 Br 0.5041(7) -0.1000(3) 0.4420(7) 0.120(4) Uani 0.125 1 d . U .
Au1A Au 0.5000 0.0000 0.4762(3) 0.0990(16) Uani 0.25 4 d S TU P
Br1A Br 0.3991(4) -0.0036(9) 0.4922(11) 0.156(5) Uani 0.125 1 d . U .
Br2A Br 0.4256(5) 0.0664(5) 0.4565(7) 0.117(4) Uani 0.125 1 d . U .
Rb1 Rb 0.83605(10) 0.16395(10) 0.5000 0.0783(19) Uani 0.280(4) 2 d DS TU P
Rb1A Rb 0.8327(2) -0.1138(2) 0.45458(17) 0.0296(15) Uani 0.1101(19) 1 d . U .
O1 O 0.7044(2) 0.4732(2) 0.26855(16) 0.0457(12) Uani 1 1 d . . .
H1 H 0.7207 0.5034 0.2595 0.068 Uiso 1 1 calc GR . .
O2 O 0.7194(2) 0.3520(2) 0.27159(17) 0.0434(11) Uani 1 1 d . . .
H2 H 0.7381 0.3229 0.2793 0.065 Uiso 1 1 calc GR . .
O3 O 0.7431(2) 0.39381(19) 0.42511(15) 0.0381(10) Uani 1 1 d . . .
O4 O 0.80395(19) 0.3532(2) 0.35815(14) 0.0368(10) Uani 1 1 d . . .
O5 O 0.8133(2) 0.2784(2) 0.26693(15) 0.0391(10) Uani 1 1 d . . .
H5 H 0.8176 0.3061 0.2445 0.059 Uiso 1 1 calc R . .
O6 O 0.9064(2) 0.1967(2) 0.27074(16) 0.0440(11) Uani 1 1 d . . .
H6 H 0.9309 0.2197 0.2592 0.066 Uiso 1 1 calc GR . .
O7 O 0.89290(19) 0.2434(2) 0.42372(15) 0.0398(11) Uani 1 1 d . . .
O8 O 0.8041(2) 0.2808(2) 0.49277(18) 0.0524(13) Uani 1 1 d D . .
H8 H 0.7725(8) 0.2986(14) 0.486(4) 0.079 Uiso 1 1 d DR . .
O9 O 0.96674(18) 0.2541(2) 0.35740(14) 0.0362(10) Uani 1 1 d . . .
O10 O 1.0174(2) 0.2044(2) 0.49614(17) 0.0510(13) Uani 1 1 d . . .
H10 H 1.0496 0.1914 0.5032 0.076 Uiso 1 1 calc GR . .
O11 O 0.5612(2) 0.3129(2) 0.18529(16) 0.0456(12) Uani 1 1 d . . .
H11 H 0.5594 0.3482 0.1846 0.068 Uiso 1 1 calc GR . .
O12 O 0.6616(2) 0.2479(2) 0.17653(17) 0.0487(12) Uani 1 1 d . . .
H12 H 0.6863 0.2226 0.1783 0.073 Uiso 1 1 calc GR . .
O13 O 0.68005(19) 0.16803(18) 0.26656(15) 0.0370(10) Uani 1 1 d . . .
O14 O 0.7619(3) 0.1742(2) 0.18098(17) 0.0513(13) Uani 1 1 d . . .
H14 H 0.7598 0.1523 0.1520 0.077 Uiso 1 1 calc GR . .
O15 O 0.7961(2) 0.0597(2) 0.17822(17) 0.0492(13) Uani 1 1 d . . .
H15 H 0.7888 0.0255 0.1722 0.074 Uiso 1 1 calc GR . .
O16 O 0.74397(19) 0.1336(2) 0.33375(15) 0.0384(10) Uani 1 1 d . . .
O17 O 0.7876(3) 0.0524(3) 0.4092(2) 0.0660(16) Uani 1 1 d D . .
H17 H 0.8091(11) 0.029(3) 0.388(3) 0.099 Uiso 1 1 d DR . .
O18 O 0.74924(18) -0.0083(2) 0.26860(15) 0.0368(10) Uani 1 1 d . . .
O19 O 0.7669(2) -0.07876(19) 0.33739(16) 0.0380(10) Uani 1 1 d . . .
O20 O 0.7414(2) -0.1704(2) 0.40797(16) 0.0397(10) Uani 1 1 d . . .
H20 H 0.7619 -0.1540 0.4327 0.060 Uiso 1 1 calc GR . .
C1 C 0.7364(3) 0.4444(3) 0.3112(2) 0.0375(15) Uani 1 1 d . . .
H1A H 0.7768 0.4426 0.2987 0.045 Uiso 1 1 calc R . .
C2 C 0.7150(3) 0.3863(3) 0.3233(2) 0.0356(14) Uani 1 1 d . . .
H2A H 0.6743 0.3892 0.3340 0.043 Uiso 1 1 calc R . .
C3 C 0.7463(3) 0.3600(3) 0.3750(2) 0.0357(14) Uani 1 1 d . . .
H3 H 0.7297 0.3222 0.3837 0.043 Uiso 1 1 calc R . .
C4 C 0.8273(3) 0.2984(3) 0.3680(2) 0.0418(16) Uani 1 1 d . . .
H4 H 0.7964 0.2715 0.3783 0.050 Uiso 1 1 calc R . .
C5 C 0.8560(3) 0.2791(3) 0.3111(2) 0.0379(15) Uani 1 1 d . . .
H5A H 0.8875 0.3051 0.3001 0.045 Uiso 1 1 calc R . .
C6 C 0.8779(3) 0.2195(3) 0.3224(2) 0.0380(15) Uani 1 1 d . . .
H6A H 0.8457 0.1944 0.3332 0.046 Uiso 1 1 calc R . .
C7 C 0.9208(3) 0.2206(3) 0.3728(3) 0.0410(16) Uani 1 1 d . . .
H7 H 0.9339 0.1814 0.3814 0.049 Uiso 1 1 calc R . .
C8 C 0.8701(3) 0.2992(3) 0.4163(2) 0.0407(16) Uani 1 1 d . . .
H8A H 0.9015 0.3249 0.4044 0.049 Uiso 1 1 calc R . .
C9 C 0.8481(3) 0.3183(4) 0.4752(2) 0.0489(18) Uani 1 1 d D . .
H9A H 0.8788 0.3179 0.5046 0.059 Uiso 1 1 calc R . .
H9B H 0.8334 0.3573 0.4723 0.059 Uiso 1 1 calc R . .
C10 C 1.0203(3) 0.2312(3) 0.3664(2) 0.0368(15) Uani 1 1 d . . .
H10A H 1.0167 0.1906 0.3773 0.044 Uiso 1 1 calc R . .
C11 C 1.0496(3) 0.2642(3) 0.4178(2) 0.0408(15) Uani 1 1 d . . .
H11A H 1.0517 0.3050 0.4070 0.049 Uiso 1 1 calc R . .
C12 C 1.0223(3) 0.2594(3) 0.4744(2) 0.0417(16) Uani 1 1 d . . .
H12A H 1.0437 0.2821 0.5032 0.050 Uiso 1 1 calc R . .
H12B H 0.9841 0.2758 0.4714 0.050 Uiso 1 1 calc R . .
C13 C 0.5924(3) 0.2952(3) 0.2358(2) 0.0380(15) Uani 1 1 d . . .
H13 H 0.6203 0.3249 0.2467 0.046 Uiso 1 1 calc R . .
C14 C 0.6229(3) 0.2408(3) 0.2225(2) 0.0359(14) Uani 1 1 d . . .
H14A H 0.5947 0.2115 0.2109 0.043 Uiso 1 1 calc R . .
C15 C 0.6521(3) 0.2221(3) 0.2793(2) 0.0366(14) Uani 1 1 d . . .
H15A H 0.6808 0.2507 0.2912 0.044 Uiso 1 1 calc R . .
C16 C 0.7362(3) 0.1669(3) 0.2842(2) 0.0361(14) Uani 1 1 d . . .
H16 H 0.7490 0.2062 0.2928 0.043 Uiso 1 1 calc R . .
C17 C 0.7722(3) 0.1424(3) 0.2325(2) 0.0352(14) Uani 1 1 d . . .
H17A H 0.8130 0.1459 0.2429 0.042 Uiso 1 1 calc R . .
C18 C 0.7590(3) 0.0813(3) 0.2222(2) 0.0362(14) Uani 1 1 d . . .
H18 H 0.7193 0.0779 0.2080 0.043 Uiso 1 1 calc R . .
C19 C 0.7647(3) 0.0489(3) 0.2799(2) 0.0387(15) Uani 1 1 d . . .
H19 H 0.8050 0.0500 0.2927 0.046 Uiso 1 1 calc R . .
C20 C 0.7288(3) 0.0754(3) 0.3269(3) 0.0408(15) Uani 1 1 d . . .
H20A H 0.6886 0.0736 0.3139 0.049 Uiso 1 1 calc R . .
C21 C 0.7333(3) 0.0471(3) 0.3868(2) 0.0399(15) Uani 1 1 d D . .
H21A H 0.7061 0.0647 0.4142 0.048 Uiso 1 1 calc R . .
H21B H 0.7236 0.0067 0.3830 0.048 Uiso 1 1 calc R . .
C22 C 0.7862(3) -0.0508(3) 0.2864(2) 0.0380(15) Uani 1 1 d . . .
H22 H 0.8233 -0.0330 0.2957 0.046 Uiso 1 1 calc R . .
C23 C 0.7151(3) -0.1085(3) 0.3281(2) 0.0313(13) Uani 1 1 d . . .
H23 H 0.6855 -0.0809 0.3160 0.038 Uiso 1 1 calc R . .
C24 C 0.6994(3) -0.1325(3) 0.3874(2) 0.0386(15) Uani 1 1 d . . .
H24A H 0.6948 -0.1014 0.4159 0.046 Uiso 1 1 calc R . .
H24B H 0.6630 -0.1526 0.3843 0.046 Uiso 1 1 calc R . .
O21 O 0.5710(2) 0.2854(3) -0.15584(17) 0.0533(14) Uani 1 1 d . . .
H21 H 0.5991 0.2645 -0.1609 0.080 Uiso 1 1 calc GR . .
O22 O 0.61342(19) 0.2194(2) -0.06100(17) 0.0419(11) Uani 1 1 d . . .
O23 O 0.6815(2) 0.2489(2) -0.15189(14) 0.0399(11) Uani 1 1 d . . .
H23A H 0.6749 0.2231 -0.1762 0.060 Uiso 1 1 calc GR . .
O24 O 0.7500(2) 0.1518(2) -0.15564(15) 0.0451(12) Uani 1 1 d . . .
H24 H 0.7398 0.1234 -0.1748 0.068 Uiso 1 1 calc GR . .
O25 O 0.6901(2) 0.2097(2) 0.00350(15) 0.0433(11) Uani 1 1 d . . .
O26 O 0.7684(3) 0.1409(4) 0.0660(2) 0.086(2) Uani 1 1 d . . .
H26 H 0.7776 0.1324 0.1004 0.129 Uiso 1 1 calc GR . .
O27 O 0.7360(2) 0.0757(2) -0.06099(17) 0.0460(12) Uani 1 1 d . . .
O28 O 0.8046(3) 0.0478(2) -0.15332(17) 0.0616(17) Uani 1 1 d . . .
H28 H 0.7862 0.0325 -0.1805 0.092 Uiso 1 1 calc GR . .
O29 O 0.7821(3) 0.0142(2) 0.00228(17) 0.0555(14) Uani 1 1 d . . .
O30 O 0.7908(4) -0.0924(4) 0.0657(2) 0.093(2) Uani 1 1 d . . .
H30 H 0.7897 -0.1229 0.0471 0.139 Uiso 1 1 calc GR . .
C25 C 0.5363(3) 0.2627(4) -0.1096(2) 0.0477(18) Uani 1 1 d . . .
H25 H 0.5219 0.2244 -0.1201 0.057 Uiso 1 1 calc R . .
C26 C 0.5695(3) 0.2613(4) -0.0517(3) 0.0511(18) Uani 1 1 d . . .
H26A H 0.5857 0.2991 -0.0420 0.061 Uiso 1 1 calc R . .
C27 C 0.6674(3) 0.2375(3) -0.0472(2) 0.0422(17) Uani 1 1 d . . .
H27 H 0.6666 0.2790 -0.0399 0.051 Uiso 1 1 calc R . .
C28 C 0.7055(3) 0.2254(3) -0.1008(2) 0.0366(14) Uani 1 1 d . . .
H28A H 0.7435 0.2423 -0.0941 0.044 Uiso 1 1 calc R . .
C29 C 0.7114(3) 0.1616(3) -0.1094(2) 0.0391(15) Uani 1 1 d . . .
H29 H 0.6739 0.1447 -0.1193 0.047 Uiso 1 1 calc R . .
C30 C 0.7343(3) 0.1353(3) -0.0518(2) 0.0373(15) Uani 1 1 d . . .
H30A H 0.7726 0.1503 -0.0423 0.045 Uiso 1 1 calc R . .
C31 C 0.6918(3) 0.1488(3) -0.0017(2) 0.0425(16) Uani 1 1 d . . .
H31 H 0.6537 0.1334 -0.0111 0.051 Uiso 1 1 calc R . .
C32 C 0.7123(3) 0.1267(4) 0.0567(3) 0.0507(18) Uani 1 1 d . . .
H32A H 0.6889 0.1426 0.0885 0.061 Uiso 1 1 calc R . .
H32B H 0.7082 0.0852 0.0576 0.061 Uiso 1 1 calc R . .
C33 C 0.7872(4) 0.0504(3) -0.0483(3) 0.054(2) Uani 1 1 d . . .
H33 H 0.8169 0.0796 -0.0416 0.065 Uiso 1 1 calc R . .
C34 C 0.8037(4) 0.0113(3) -0.1011(2) 0.052(2) Uani 1 1 d . . .
H34 H 0.8423 -0.0045 -0.0943 0.062 Uiso 1 1 calc R . .
C35 C 0.7401(4) -0.0299(3) -0.0028(2) 0.0511(19) Uani 1 1 d . . .
H35 H 0.7025 -0.0137 -0.0132 0.061 Uiso 1 1 calc R . .
C36 C 0.7374(4) -0.0611(4) 0.0564(3) 0.059(2) Uani 1 1 d . . .
H36A H 0.7318 -0.0337 0.0886 0.071 Uiso 1 1 calc R . .
H36B H 0.7053 -0.0877 0.0565 0.071 Uiso 1 1 calc R . .
O1A O 0.9220(4) -0.0675(5) 0.3914(3) 0.115(3) Uani 1 1 d . . .
H1AA H 0.9376 -0.0928 0.3714 0.173 Uiso 1 1 calc R . .

loop_
_atom_site_aniso_label
_atom_site_aniso_U_11
_atom_site_aniso_U_22
_atom_site_aniso_U_33
_atom_site_aniso_U_23
_atom_site_aniso_U_13
_atom_site_aniso_U_12
Au1 0.0406(12) 0.0406(12) 0.271(6) 0.000 0.000 0.000
Br1 0.146(10) 0.157(12) 0.205(11) 0.004(10) 0.013(10) 0.003(9)
Br2 0.151(8) 0.040(4) 0.169(9) 0.006(6) -0.010(8) 0.014(5)
Au1A 0.0288(10) 0.0288(10) 0.239(5) 0.000 0.000 0.000
Br1A 0.093(8) 0.155(10) 0.221(11) -0.003(10) 0.012(9) -0.020(8)
Br2A 0.077(6) 0.087(6) 0.186(9) 0.022(7) 0.008(7) 0.047(5)
Rb1 0.0571(18) 0.0571(18) 0.121(4) 0.055(2) 0.055(2) 0.0320(19)
Rb1A 0.041(3) 0.033(3) 0.014(2) -0.0002(17) 0.0004(18) 0.003(2)
O1 0.065(3) 0.056(3) 0.0156(17) 0.0003(19) 0.0010(19) 0.002(2)
O2 0.056(3) 0.053(3) 0.0219(19) -0.0186(19) 0.0006(19) -0.013(2)
O3 0.053(3) 0.050(3) 0.0113(17) 0.0056(16) 0.0032(17) -0.001(2)
O4 0.042(3) 0.058(3) 0.0105(16) 0.0014(17) 0.0040(16) 0.003(2)
O5 0.050(3) 0.056(3) 0.0117(16) 0.0003(17) -0.0047(17) -0.006(2)
O6 0.058(3) 0.060(3) 0.0136(17) -0.0004(19) 0.0020(18) 0.005(2)
O7 0.048(3) 0.062(3) 0.0092(17) 0.0032(17) 0.0118(16) 0.003(2)
O8 0.061(3) 0.069(3) 0.0267(19) 0.005(2) 0.013(2) 0.013(3)
O9 0.039(2) 0.056(3) 0.0135(16) -0.0024(17) -0.0035(16) -0.006(2)
O10 0.052(3) 0.082(4) 0.0198(18) 0.005(2) 0.004(2) 0.000(2)
O11 0.074(3) 0.048(3) 0.0142(18) 0.0042(18) -0.0047(19) 0.007(3)
O12 0.080(4) 0.048(3) 0.0187(19) -0.0033(19) 0.009(2) -0.009(3)
O13 0.049(3) 0.036(2) 0.0255(17) -0.0009(17) -0.0033(18) -0.002(2)
O14 0.079(4) 0.054(3) 0.021(2) 0.0048(19) -0.004(2) 0.013(3)
O15 0.073(4) 0.055(3) 0.020(2) 0.000(2) 0.017(2) 0.007(3)
O16 0.049(3) 0.053(3) 0.0124(17) 0.0062(17) 0.0070(17) -0.002(2)
O17 0.061(4) 0.089(4) 0.048(3) 0.029(3) 0.000(3) 0.004(3)
O18 0.039(2) 0.051(3) 0.0200(16) 0.0015(18) -0.0029(17) 0.007(2)
O19 0.055(3) 0.043(2) 0.0158(18) 0.0030(17) 0.0013(17) -0.005(2)
O20 0.051(3) 0.046(3) 0.0217(19) 0.0053(17) 0.0049(18) -0.001(2)
C1 0.049(4) 0.043(4) 0.020(3) -0.003(3) 0.006(3) -0.006(3)
C2 0.041(3) 0.047(4) 0.019(3) -0.016(2) 0.000(2) 0.014(3)
C3 0.045(4) 0.039(3) 0.023(3) -0.005(2) 0.009(3) -0.008(3)
C4 0.057(4) 0.053(4) 0.015(2) 0.001(3) 0.005(3) -0.011(3)
C5 0.048(4) 0.054(4) 0.012(2) 0.007(2) 0.002(2) -0.001(3)
C6 0.050(4) 0.048(4) 0.016(3) 0.002(2) 0.007(2) 0.002(3)
C7 0.055(4) 0.046(4) 0.022(3) -0.002(3) -0.002(3) 0.010(3)
C8 0.043(4) 0.063(5) 0.016(3) -0.004(3) 0.005(2) -0.003(3)
C9 0.057(5) 0.070(5) 0.020(3) 0.001(3) 0.004(3) 0.004(4)
C10 0.044(4) 0.045(4) 0.021(3) 0.003(2) 0.007(2) 0.012(3)
C11 0.048(4) 0.050(4) 0.023(3) 0.004(3) -0.005(3) 0.004(3)
C12 0.048(4) 0.059(5) 0.018(2) 0.001(3) 0.001(2) 0.008(3)
C13 0.043(4) 0.052(4) 0.019(3) -0.006(3) 0.005(2) -0.007(3)
C14 0.057(4) 0.038(3) 0.013(2) -0.001(2) -0.006(2) 0.005(3)
C15 0.048(4) 0.044(4) 0.018(3) 0.002(2) 0.002(2) 0.006(3)
C16 0.037(4) 0.039(4) 0.032(3) -0.010(3) -0.001(3) -0.002(3)
C17 0.050(4) 0.043(4) 0.012(2) -0.002(2) 0.004(2) -0.003(3)
C18 0.041(4) 0.053(4) 0.015(3) 0.005(2) 0.000(2) 0.010(3)
C19 0.055(4) 0.048(4) 0.013(3) 0.002(2) 0.005(3) -0.002(3)
C20 0.051(4) 0.046(4) 0.025(3) 0.004(3) 0.004(3) 0.002(3)
C21 0.052(4) 0.051(4) 0.017(3) 0.005(3) 0.006(3) -0.001(3)
C22 0.051(4) 0.053(4) 0.009(2) 0.005(2) 0.002(2) 0.009(3)
C23 0.037(3) 0.039(3) 0.018(3) 0.004(2) 0.001(2) -0.003(3)
C24 0.047(4) 0.053(4) 0.016(3) 0.000(3) 0.000(3) -0.008(3)
O21 0.057(3) 0.090(4) 0.0132(18) 0.011(2) -0.0005(19) 0.004(3)
O22 0.040(2) 0.067(3) 0.0186(18) -0.0069(19) -0.0038(17) -0.006(2)
O23 0.050(3) 0.062(3) 0.0073(16) 0.0082(17) -0.0042(16) -0.009(2)
O24 0.059(3) 0.065(3) 0.0111(17) 0.0063(18) -0.0001(18) -0.008(2)
O25 0.058(3) 0.055(3) 0.0165(17) 0.0039(18) -0.0111(18) -0.008(2)
O26 0.097(5) 0.125(6) 0.036(3) -0.015(3) -0.015(3) -0.023(4)
O27 0.076(4) 0.045(3) 0.0168(19) 0.0039(18) -0.013(2) -0.008(2)
O28 0.117(5) 0.055(3) 0.0131(18) 0.0035(19) 0.016(2) -0.005(3)
O29 0.089(4) 0.059(3) 0.0184(18) 0.010(2) -0.001(2) 0.013(3)
O30 0.148(7) 0.104(6) 0.026(3) 0.008(3) 0.010(3) 0.036(5)
C25 0.054(4) 0.073(5) 0.016(3) 0.001(3) 0.001(3) 0.005(4)
C26 0.050(4) 0.073(5) 0.030(3) 0.002(3) -0.008(3) 0.005(4)
C27 0.047(4) 0.067(5) 0.013(2) 0.011(3) -0.010(2) -0.019(3)
C28 0.044(4) 0.039(4) 0.026(3) 0.002(2) 0.001(3) -0.015(3)
C29 0.049(4) 0.054(4) 0.015(2) 0.008(3) -0.004(2) -0.011(3)
C30 0.059(4) 0.039(4) 0.014(3) 0.001(2) -0.005(3) -0.009(3)
C31 0.059(4) 0.047(4) 0.022(3) -0.010(3) 0.000(3) -0.007(3)
C32 0.050(4) 0.076(5) 0.027(3) -0.002(3) -0.002(3) -0.007(4)
C33 0.093(6) 0.054(4) 0.016(3) 0.000(3) 0.006(3) -0.007(4)
C34 0.080(6) 0.059(5) 0.017(3) 0.004(3) 0.010(3) 0.013(4)
C35 0.076(5) 0.067(5) 0.011(2) -0.004(3) 0.003(3) -0.014(4)
C36 0.093(6) 0.066(5) 0.018(3) 0.016(3) 0.005(3) 0.022(4)
O1A 0.101(6) 0.157(9) 0.088(5) -0.019(5) 0.032(5) -0.044(6)

loop_
_atom_type_symbol
_atom_type_description
_atom_type_scat_dispersion_real
_atom_type_scat_dispersion_imag
_atom_type_scat_source
C C 0.0181 0.0091 'International Tables Vol C Tables 4.2.6.8 and 6.1.1.4'
H H 0.0000 0.0000 'International Tables Vol C Tables 4.2.6.8 and 6.1.1.4'
Au Au -4.4197 7.2980 'International Tables Vol C Tables 4.2.6.8 and 6.1.1.4'
Br Br -0.6763 1.2805 'International Tables Vol C Tables 4.2.6.8 and 6.1.1.4'
O O 0.0492 0.0322 'International Tables Vol C Tables 4.2.6.8 and 6.1.1.4'
Rb Rb -0.4688 1.6079 'International Tables Vol C Tables 4.2.6.8 and 6.1.1.4'

loop_
_geom_angle_atom_site_label_1
_geom_angle_atom_site_label_2
_geom_angle_atom_site_label_3
_geom_angle
_geom_angle_site_symmetry_1
_geom_angle_site_symmetry_3
Br1 Au1 Br1 160.5(12) 4 3_545
Br1 Au1 Br1 88.4(2) 4 .
Br1 Au1 Br1 88.3(2) 3_545 .
Br1 Au1 Br1 88.4(2) 3_545 2_655
Br1 Au1 Br1 88.4(2) 4 2_655
Br1 Au1 Br1 160.5(12) 2_655 .
Br1 Au1 Br2 131.9(7) 4 3_545
Br1 Au1 Br2 45.6(7) 4 .
Br1 Au1 Br2 52.8(7) 4 4
Br1 Au1 Br2 52.8(7) 3_545 3_545
Br1 Au1 Br2 139.6(7) 2_655 3_545
Br1 Au1 Br2 139.6(7) 3_545 .
Br1 Au1 Br2 52.8(7) 2_655 2_655
Br1 Au1 Br2 131.9(7) . 2_655
Br1 Au1 Br2 52.8(7) . .
Br1 Au1 Br2 45.6(7) 2_655 4
Br1 Au1 Br2 139.6(7) 4 2_655
Br1 Au1 Br2 45.6(7) . 3_545
Br1 Au1 Br2 45.6(7) 3_545 2_655
Br1 Au1 Br2 131.9(7) 3_545 4
Br1 Au1 Br2 139.6(7) . 4
Br1 Au1 Br2 131.9(7) 2_655 .
Br1 Au1 Br2A 28.1(5) 3_545 4
Br1 Au1 Br2A 171.1(9) 3_545 3_545
Br1 Au1 Br2A 28.1(5) 4 3_545
Br1 Au1 Br2A 171.1(9) 2_655 2_655
Br1 Au1 Br2A 90.2(7) 2_655 3_545
Br1 Au1 Br2A 90.2(7) 4 2_655
Br1 Au1 Br2A 95.9(7) 2_655 4
Br1 Au1 Br2A 95.9(7) 3_545 2_655
Br1 Au1 Br2A 28.1(5) . 2_655
Br1 Au1 Br2A 171.1(9) 4 4
Br1 Au1 Br2A 95.9(7) . 3_545
Br1 Au1 Br2A 90.2(7) . 4
Br2 Au1 Br2 158.7(9) 2_655 .
Br2 Au1 Br2 158.7(9) 3_545 4
Br2 Au1 Br2 88.05(17) 3_545 .
Br2 Au1 Br2 88.05(17) 3_545 2_655
Br2 Au1 Br2 88.05(17) 4 .
Br2 Au1 Br2 88.05(17) 2_655 4
Br2 Au1 Br2A 43.3(5) 2_655 4
Br2 Au1 Br2A 45.0(5) . 2_655
Br2 Au1 Br2A 127.8(6) 4 2_655
Br2 Au1 Br2A 127.8(6) 2_655 3_545
Br2 Au1 Br2A 126.3(5) 3_545 3_545
Br2 Au1 Br2A 126.3(5) 4 4
Br2 Au1 Br2A 45.0(5) 3_545 4
Br2 Au1 Br2A 43.3(5) 3_545 2_655
Br2 Au1 Br2A 45.0(5) 4 3_545
Br2 Au1 Br2A 127.8(6) . 4
Br2 Au1 Br2A 126.3(5) 2_655 2_655
Br2 Au1 Br2A 43.3(5) . 3_545
Au1A Au1 Br1 99.8(6) . .
Au1A Au1 Br1 99.8(6) . 4
Au1A Au1 Br1 99.8(6) . 2_655
Au1A Au1 Br1 99.8(6) . 3_545
Au1A Au1 Br2 79.4(5) . .
Au1A Au1 Br2 79.4(5) . 3_545
Au1A Au1 Br2 79.4(5) . 4
Au1A Au1 Br2 79.4(5) . 2_655
Au1A Au1 Br2A 71.9(4) . 4
Au1A Au1 Br2A 71.9(4) . 2_655
Au1A Au1 Br2A 71.9(4) . 3_545
Br2A Au1 Br2A 84.4(2) 4 2_655
Br2A Au1 Br2A 84.4(2) 3_545 2_655
Br2A Au1 Br2A 143.7(8) 4 3_545
Au1 Br1 Au1A 24.8(2) . .
Au1 Br1 Br1A 70.0(5) . 2_655
Br2 Br1 Au1 67.4(5) 3_545 .
Br2 Br1 Au1 63.8(4) . .
Br2 Br1 Br2 113.3(11) 3_545 .
Br2 Br1 Au1A 59.0(5) 3_545 .
Br2 Br1 Au1A 57.4(4) . .
Br2 Br1 Br1A 23.1(7) 3_545 2_655
Br2 Br1 Br1A 96.6(9) . 2_655
Br1A Br1 Au1A 52.2(4) 2_655 .
Br2A Br1 Au1 79.8(7) 2_655 .
Br2A Br1 Br2 68.3(14) 2_655 3_545
Br2A Br1 Br2 60.8(12) 2_655 .
Br2A Br1 Au1A 55.2(6) 2_655 .
Br2A Br1 Br1A 45.3(12) 2_655 2_655
Au1 Br2 Au1A 28.8(2) . .
Br1 Br2 Au1 63.4(4) . .
Br1 Br2 Au1 66.9(5) 4 .
Br1 Br2 Br1 113.2(12) 4 .
Br1 Br2 Au1A 76.3(5) . .
Br1 Br2 Au1A 81.1(6) 4 .
Br1 Br2 Br2A 135.4(8) 4 2_655
Br1A Br2 Au1 101.7(8) 3_545 .
Br1A Br2 Br1 116.9(18) 3_545 4
Br1A Br2 Br1 114.5(17) 3_545 .
Br1A Br2 Au1A 72.9(7) 3_545 .
Br1A Br2 Br2A 79.3(16) 3_545 3_545
Br1A Br2 Br2A 80.9(15) 3_545 2_655
Br2A Br2 Au1 69.6(4) 2_655 .
Br2A Br2 Au1 70.5(4) 3_545 .
Br2A Br2 Br1 133.6(7) 3_545 .
Br2A Br2 Br1 37.7(8) 3_545 4
Br2A Br2 Br1 33.6(7) 2_655 .
Br2A Br2 Au1A 65.7(4) 3_545 .
Br2A Br2 Au1A 65.0(4) 2_655 .
Br2A Br2 Br2A 130.3(8) 3_545 2_655
Au1 Au1A Br2 71.8(4) . 3_545
Au1 Au1A Br2 71.8(4) . 4
Au1 Au1A Br2 71.8(4) . 2_655
Au1 Au1A Br1A 98.7(6) . 3_545
Au1 Au1A Br1A 98.7(6) . .
Au1 Au1A Br1A 98.7(6) . 4
Au1 Au1A Br1A 98.7(6) . 2_655
Au1 Au1A Br2A 79.2(4) . .
Au1 Au1A Br2A 79.2(4) . 3_545
Au1 Au1A Br2A 79.2(4) . 4
Au1 Au1A Br2A 79.2(4) . 2_655
Br2 Au1A Br2 84.4(2) 2_655 3_545
Br2 Au1A Br2 143.7(8) 4 3_545
Br2 Au1A Br2 84.4(2) 4 2_655
Br1A Au1A Br2 92.4(7) 4 3_545
Br1A Au1A Br2 170.5(9) 3_545 2_655
Br1A Au1A Br2 170.5(9) 2_655 4
Br1A Au1A Br2 170.5(9) . 3_545
Br1A Au1A Br2 26.8(5) . 4
Br1A Au1A Br2 92.4(7) . 2_655
Br1A Au1A Br2 93.0(7) 3_545 3_545
Br1A Au1A Br2 92.4(7) 3_545 4
Br1A Au1A Br2 26.8(5) 2_655 3_545
Br1A Au1A Br2 93.0(7) 2_655 2_655
Br1A Au1A Br2 93.0(7) 4 4
Br1A Au1A Br2 26.8(5) 4 2_655
Br1A Au1A Br1A 88.70(18) . 4
Br1A Au1A Br1A 162.7(12) 4 3_545
Br1A Au1A Br1A 88.70(18) . 3_545
Br1A Au1A Br1A 88.70(18) 2_655 4
Br1A Au1A Br1A 162.7(12) . 2_655
Br1A Au1A Br1A 88.70(18) 2_655 3_545
Br2A Au1A Br2 45.0(5) 3_545 4
Br2A Au1A Br2 126.2(5) 3_545 3_545
Br2A Au1A Br2 127.7(5) . 3_545
Br2A Au1A Br2 44.9(5) . 2_655
Br2A Au1A Br2 127.8(5) 3_545 2_655
Br2A Au1A Br2 43.2(5) 4 2_655
Br2A Au1A Br2 127.8(5) 2_655 4
Br2A Au1A Br2 126.2(6) 2_655 2_655
Br2A Au1A Br2 43.2(5) . 4
Br2A Au1A Br2 45.0(5) 4 3_545
Br2A Au1A Br2 43.2(5) 2_655 3_545
Br2A Au1A Br2 126.2(5) 4 4
Br2A Au1A Br1A 134.4(6) 2_655 4
Br2A Au1A Br1A 134.4(6) 3_545 2_655
Br2A Au1A Br1A 49.9(6) 3_545 .
Br2A Au1A Br1A 134.4(6) 4 .
Br2A Au1A Br1A 136.8(6) 4 3_545
Br2A Au1A Br1A 49.9(6) 4 2_655
Br2A Au1A Br1A 136.8(6) . 2_655
Br2A Au1A Br1A 134.4(6) . 3_545
Br2A Au1A Br1A 47.7(6) 4 4
Br2A Au1A Br1A 136.8(6) 3_545 4
Br2A Au1A Br1A 49.9(6) . 4
Br2A Au1A Br1A 136.8(6) 2_655 .
Br2A Au1A Br1A 49.9(6) 2_655 3_545
Br2A Au1A Br1A 47.7(6) 3_545 3_545
Br2A Au1A Br1A 47.7(6) . .
Br2A Au1A Br1A 47.7(6) 2_655 2_655
Br2A Au1A Br2A 158.5(9) . 2_655
Br2A Au1A Br2A 88.00(16) 3_545 2_655
Br2A Au1A Br2A 88.00(16) . 4
Br2A Au1A Br2A 158.5(9) 3_545 4
Br2A Au1A Br2A 88.00(16) 4 2_655
Br2A Au1A Br2A 88.00(16) . 3_545
Br1 Br1A Au1 51.9(4) 2_655 .
Br2 Br1A Au1 55.4(6) 4 .
Br2 Br1A Br1 40.0(13) 4 2_655
Br2 Br1A Au1A 80.3(7) 4 .
Br2 Br1A Br2A 65.6(14) 4 .
Br2 Br1A Br2A 65.4(14) 4 3_545
Au1A Br1A Au1 24.9(2) . .
Au1A Br1A Br1 69.9(5) . 2_655
Br2A Br1A Au1 57.9(5) 3_545 .
Br2A Br1A Au1 58.4(5) . .
Br2A Br1A Br1 96.1(10) 3_545 2_655
Br2A Br1A Br1 25.7(7) . 2_655
Br2A Br1A Au1A 64.7(4) 3_545 .
Br2A Br1A Au1A 65.8(4) . .
Br2A Br1A Br2A 113.9(11) . 3_545
Br1 Br2A Au1 72.2(7) 2_655 .
Br1 Br2A Br2 74.0(15) 2_655 4
Br1 Br2A Br2 85.6(15) 2_655 2_655
Br1 Br2A Au1A 100.9(8) 2_655 .
Br1 Br2A Br1A 119.2(17) 2_655 4
Br1 Br2A Br1A 109.0(17) 2_655 .
Br2 Br2A Au1 65.4(4) 2_655 .
Br2 Br2A Au1 66.2(4) 4 .
Br2 Br2A Br2 131.2(8) 4 2_655
Br2 Br2A Au1A 71.1(4) 4 .
Br2 Br2A Au1A 70.1(4) 2_655 .
Br2 Br2A Br1A 33.6(7) 2_655 4
Br2 Br2A Br1A 35.1(7) 4 .
Br2 Br2A Br1A 136.1(7) 2_655 .
Br2 Br2A Br1A 136.1(7) 4 4
Au1A Br2A Au1 28.9(2) . .
Br1A Br2A Au1 79.6(5) . .
Br1A Br2A Au1 78.1(5) 4 .
Br1A Br2A Au1A 65.4(4) 4 .
Br1A Br2A Au1A 66.6(4) . .
Br1A Br2A Br1A 116.1(12) . 4
O7 Rb1 O7 164.9(2) 8_666 .
O7 Rb1 O17 106.65(12) 8_666 8_666
O7 Rb1 O17 77.97(12) 8_666 .
O7 Rb1 O17 106.65(12) . .
O7 Rb1 O17 77.97(12) . 8_666
O8 Rb1 O7 57.43(13) . .
O8 Rb1 O7 57.43(13) 8_666 8_666
O8 Rb1 O7 108.12(16) 8_666 .
O8 Rb1 O7 108.12(16) . 8_666
O8 Rb1 O8 59.7(2) . 8_666
O8 Rb1 O17 85.31(15) . 8_666
O8 Rb1 O17 126.81(15) . .
O8 Rb1 O17 85.31(15) 8_666 .
O8 Rb1 O17 126.81(15) 8_666 8_666
O17 Rb1 O17 145.3(2) 8_666 .
Rb1A Rb1A O3 69.45(17) 7_646 5_646
Rb1A Rb1A O3 62.69(18) 7_646 4
Rb1A Rb1A O19 167.4(2) 7_646 .
Rb1A Rb1A O20 115.37(13) 7_646 .
Rb1A Rb1A C3 84.0(2) 7_646 4
Rb1A Rb1A C12 103.2(2) 7_646 8_666
Rb1A Rb1A O1A 102.7(3) 7_646 .
O3 Rb1A O3 116.11(18) 5_646 4
O3 Rb1A C3 123.6(2) 5_646 4
O3 Rb1A C3 22.27(12) 4 4
O3 Rb1A C12 155.1(2) 4 8_666
O3 Rb1A C12 39.96(14) 5_646 8_666
O10 Rb1A Rb1A 103.3(2) 8_666 7_646
O10 Rb1A O3 55.03(15) 8_666 5_646
O10 Rb1A O3 166.0(2) 8_666 4
O10 Rb1A O19 88.16(18) 8_666 .
O10 Rb1A O20 108.5(2) 8_666 .
O10 Rb1A C3 170.3(2) 8_666 4
O10 Rb1A C12 21.84(18) 8_666 8_666
O10 Rb1A O1A 97.4(3) 8_666 .
O19 Rb1A O3 114.49(19) . 5_646
O19 Rb1A O3 105.82(16) . 4
O19 Rb1A C3 84.07(15) . 4
O19 Rb1A C12 85.38(17) . 8_666
O20 Rb1A O3 79.77(17) . 4
O20 Rb1A O3 85.29(17) . 5_646
O20 Rb1A O19 54.77(14) . .
O20 Rb1A C3 62.19(17) . 4
O20 Rb1A C12 89.4(2) . 8_666
O20 Rb1A O1A 126.1(2) . .
C12 Rb1A C3 150.6(2) 8_666 4
O1A Rb1A O3 145.7(3) . 5_646
O1A Rb1A O3 86.0(3) . 4
O1A Rb1A O19 80.7(2) . .
O1A Rb1A C3 87.0(3) . 4
O1A Rb1A C12 118.2(3) . 8_666
C1 O1 H1 109.5 . .
C2 O2 H2 109.5 . .
Rb1A O3 Rb1A 47.86(15) 5_656 3_545
C3 O3 Rb1A 88.0(3) . 3_545
C3 O3 Rb1A 132.9(4) . 5_656
C3 O3 C11 114.9(4) . 4_565
C11 O3 Rb1A 109.7(3) 4_565 5_656
C11 O3 Rb1A 136.1(4) 4_565 3_545
C3 O4 C4 115.5(5) . .
C5 O5 H5 109.5 . .
C6 O6 H6 109.5 . .
C7 O7 Rb1 116.9(4) . .
C8 O7 Rb1 119.6(3) . .
C8 O7 C7 115.1(4) . .
Rb1 O8 H8 135(3) . .
C9 O8 Rb1 115.0(4) . .
C9 O8 H8 106(2) . .
C7 O9 C10 117.0(5) . .
Rb1A O10 H10 13.6 8_666 .
C12 O10 Rb1A 112.4(4) . 8_666
C12 O10 H10 109.5 . .
C13 O11 H11 109.5 . .
C14 O12 H12 109.5 . .
C16 O13 C15 113.0(5) . .
C17 O14 H14 109.5 . .
C18 O15 H15 109.5 . .
C16 O16 C20 115.2(4) . .
Rb1 O17 H17 126(2) . .
C21 O17 Rb1 125.5(5) . .
C21 O17 H17 106(2) . .
C22 O18 C19 118.2(5) . .
C22 O19 Rb1A 130.5(4) . .
C22 O19 C23 112.8(4) . .
C23 O19 Rb1A 114.4(3) . .
Rb1A O20 H20 20.3 . .
C24 O20 Rb1A 111.7(4) . .
C24 O20 H20 109.5 . .
O1 C1 H1A 109.8 . .
O1 C1 C2 113.0(5) . .
O1 C1 C10 105.0(6) . 4_565
C2 C1 H1A 109.8 . .
C2 C1 C10 109.2(5) . 4_565
C10 C1 H1A 109.8 4_565 .
O2 C2 C1 110.4(5) . .
O2 C2 H2A 108.0 . .
O2 C2 C3 111.5(5) . .
C1 C2 H2A 108.0 . .
C1 C2 C3 110.7(5) . .
C3 C2 H2A 108.0 . .
Rb1A C3 H3 53.7 3_545 .
O3 C3 Rb1A 69.7(3) . 3_545
O3 C3 O4 109.6(5) . .
O3 C3 C2 111.6(5) . .
O3 C3 H3 109.3 . .
O4 C3 Rb1A 158.1(4) . 3_545
O4 C3 C2 107.7(4) . .
O4 C3 H3 109.3 . .
C2 C3 Rb1A 92.1(4) . 3_545
C2 C3 H3 109.3 . .
O4 C4 H4 109.5 . .
O4 C4 C5 108.1(5) . .
O4 C4 C8 111.5(6) . .
C5 C4 H4 109.5 . .
C8 C4 H4 109.5 . .
C8 C4 C5 108.8(6) . .
O5 C5 C4 106.5(5) . .
O5 C5 H5A 111.1 . .
O5 C5 C6 110.4(5) . .
C4 C5 H5A 111.1 . .
C6 C5 C4 106.6(5) . .
C6 C5 H5A 111.1 . .
O6 C6 C5 111.3(5) . .
O6 C6 H6A 109.4 . .
O6 C6 C7 107.6(5) . .
C5 C6 H6A 109.4 . .
C5 C6 C7 109.5(6) . .
C7 C6 H6A 109.4 . .
O7 C7 C6 107.7(5) . .
O7 C7 H7 109.6 . .
O9 C7 O7 110.4(5) . .
O9 C7 C6 109.9(5) . .
O9 C7 H7 109.6 . .
C6 C7 H7 109.6 . .
O7 C8 C4 109.3(6) . .
O7 C8 H8A 108.3 . .
O7 C8 C9 107.6(5) . .
C4 C8 H8A 108.3 . .
C4 C8 C9 114.9(6) . .
C9 C8 H8A 108.3 . .
O8 C9 C8 108.2(6) . .
O8 C9 H9A 110.1 . .
O8 C9 H9B 110.1 . .
C8 C9 H9A 110.1 . .
C8 C9 H9B 110.1 . .
H9A C9 H9B 108.4 . .
O9 C10 C1 110.5(5) . 3_645
O9 C10 H10A 109.4 . .
O9 C10 C11 108.5(5) . .
C1 C10 H10A 109.4 3_645 .
C1 C10 C11 109.5(6) 3_645 .
C11 C10 H10A 109.4 . .
O3 C11 C10 108.9(5) 3_645 .
O3 C11 H11A 108.6 3_645 .
O3 C11 C12 106.7(5) 3_645 .
C10 C11 H11A 108.6 . .
C12 C11 C10 115.3(6) . .
C12 C11 H11A 108.6 . .
Rb1A C12 H12A 73.4 8_666 .
Rb1A C12 H12B 148.4 8_666 .
O10 C12 Rb1A 45.7(3) . 8_666
O10 C12 C11 115.2(6) . .
O10 C12 H12A 108.5 . .
O10 C12 H12B 108.5 . .
C11 C12 Rb1A 100.6(4) . 8_666
C11 C12 H12A 108.5 . .
C11 C12 H12B 108.5 . .
H12A C12 H12B 107.5 . .
O11 C13 H13 109.7 . .
O11 C13 C14 109.8(4) . .
O11 C13 C22 108.2(5) . 3_545
C14 C13 H13 109.7 . .
C14 C13 C22 109.9(6) . 3_545
C22 C13 H13 109.7 3_545 .
O12 C14 C13 111.1(5) . .
O12 C14 H14A 109.0 . .
O12 C14 C15 111.6(6) . .
C13 C14 H14A 109.0 . .
C13 C14 C15 107.2(5) . .
C15 C14 H14A 109.0 . .
O13 C15 C14 106.8(4) . .
O13 C15 H15A 109.8 . .
O13 C15 C23 110.8(5) . 3_545
C14 C15 H15A 109.8 . .
C23 C15 C14 109.8(6) 3_545 .
C23 C15 H15A 109.8 3_545 .
O13 C16 H16 109.2 . .
O13 C16 C17 108.2(5) . .
O16 C16 O13 111.8(5) . .
O16 C16 H16 109.2 . .
O16 C16 C17 109.1(5) . .
C17 C16 H16 109.2 . .
O14 C17 C16 109.3(5) . .
O14 C17 H17A 108.6 . .
O14 C17 C18 110.4(5) . .
C16 C17 H17A 108.6 . .
C18 C17 C16 111.2(5) . .
C18 C17 H17A 108.6 . .
O15 C18 C17 109.1(5) . .
O15 C18 H18 108.9 . .
O15 C18 C19 111.6(5) . .
C17 C18 H18 108.9 . .
C17 C18 C19 109.5(5) . .
C19 C18 H18 108.9 . .
O18 C19 C18 107.4(5) . .
O18 C19 H19 108.9 . .
O18 C19 C20 112.2(5) . .
C18 C19 H19 108.9 . .
C20 C19 C18 110.5(6) . .
C20 C19 H19 108.9 . .
O16 C20 C19 109.7(5) . .
O16 C20 H20A 108.2 . .
O16 C20 C21 107.9(5) . .
C19 C20 H20A 108.2 . .
C19 C20 C21 114.4(6) . .
C21 C20 H20A 108.2 . .
O17 C21 C20 110.7(6) . .
O17 C21 H21A 109.5 . .
O17 C21 H21B 109.5 . .
C20 C21 H21A 109.5 . .
C20 C21 H21B 109.5 . .
H21A C21 H21B 108.1 . .
O18 C22 O19 111.9(5) . .
O18 C22 C13 109.6(4) . 4
O18 C22 H22 108.0 . .
O19 C22 C13 111.2(6) . 4
O19 C22 H22 108.0 . .
C13 C22 H22 108.0 4 .
O19 C23 C15 110.3(5) . 4
O19 C23 H23 108.7 . .
O19 C23 C24 105.4(5) . .
C15 C23 H23 108.7 4 .
C24 C23 C15 114.9(5) . 4
C24 C23 H23 108.7 . .
O20 C24 C23 111.1(5) . .
O20 C24 H24A 109.4 . .
O20 C24 H24B 109.4 . .
C23 C24 H24A 109.4 . .
C23 C24 H24B 109.4 . .
H24A C24 H24B 108.0 . .
C25 O21 H21 109.5 . .
C27 O22 C26 114.7(6) . .
C28 O23 H23A 109.5 . .
C29 O24 H24 109.5 . .
C27 O25 C31 113.8(5) . .
C32 O26 H26 109.5 . .
C33 O27 C30 115.0(6) . .
C34 O28 H28 109.5 . .
C33 O29 C35 115.1(5) . .
C36 O30 H30 109.5 . .
O21 C25 H25 111.2 . .
O21 C25 C26 110.0(6) . .
O21 C25 C34 106.3(6) . 3_545
C26 C25 H25 111.2 . .
C34 C25 H25 111.2 3_545 .
C34 C25 C26 106.7(6) 3_545 .
O22 C26 C25 104.8(6) . .
O22 C26 H26A 111.6 . .
O22 C26 C35 108.6(6) . 3_545
C25 C26 H26A 111.6 . .
C25 C26 C35 108.3(6) . 3_545
C35 C26 H26A 111.6 3_545 .
O22 C27 O25 112.7(5) . .
O22 C27 H27 109.0 . .
O22 C27 C28 107.7(5) . .
O25 C27 H27 109.0 . .
O25 C27 C28 109.4(6) . .
C28 C27 H27 109.0 . .
O23 C28 C27 110.1(5) . .
O23 C28 H28A 109.4 . .
O23 C28 C29 108.7(5) . .
C27 C28 H28A 109.4 . .
C29 C28 C27 109.7(5) . .
C29 C28 H28A 109.4 . .
O24 C29 C28 108.3(5) . .
O24 C29 H29 110.0 . .
O24 C29 C30 109.7(6) . .
C28 C29 H29 110.0 . .
C28 C29 C30 108.7(5) . .
C30 C29 H29 110.0 . .
O27 C30 C29 106.4(4) . .
O27 C30 H30A 111.0 . .
O27 C30 C31 109.2(5) . .
C29 C30 H30A 111.0 . .
C29 C30 C31 108.2(6) . .
C31 C30 H30A 111.0 . .
O25 C31 C30 106.4(5) . .
O25 C31 H31 110.8 . .
O25 C31 C32 106.5(5) . .
C30 C31 H31 110.8 . .
C32 C31 C30 111.5(6) . .
C32 C31 H31 110.8 . .
O26 C32 C31 111.0(6) . .
O26 C32 H32A 109.4 . .
O26 C32 H32B 109.4 . .
C31 C32 H32A 109.4 . .
C31 C32 H32B 109.4 . .
H32A C32 H32B 108.0 . .
O27 C33 O29 110.6(7) . .
O27 C33 H33 110.5 . .
O27 C33 C34 108.4(6) . .
O29 C33 H33 110.5 . .
O29 C33 C34 106.3(6) . .
C34 C33 H33 110.5 . .
O28 C34 C25 110.3(6) . 4
O28 C34 C33 105.9(6) . .
O28 C34 H34 109.4 . .
C25 C34 C33 112.4(6) 4 .
C25 C34 H34 109.4 4 .
C33 C34 H34 109.4 . .
O29 C35 C26 105.9(6) . 4
O29 C35 H35 110.8 . .
O29 C35 C36 107.7(6) . .
C26 C35 H35 110.8 4 .
C26 C35 C36 110.6(7) 4 .
C36 C35 H35 110.8 . .
O30 C36 C35 109.2(7) . .
O30 C36 H36A 109.8 . .
O30 C36 H36B 109.8 . .
C35 C36 H36A 109.8 . .
C35 C36 H36B 109.8 . .
H36A C36 H36B 108.3 . .
Rb1A O1A H1AA 109.5 . .

loop_
_geom_bond_atom_site_label_1
_geom_bond_atom_site_label_2
_geom_bond_distance
_geom_bond_site_symmetry_2
Au1 Br1 2.409(11) 4
Au1 Br1 2.409(11) 2_655
Au1 Br1 2.409(11) 3_545
Au1 Br1 2.409(11) .
Au1 Br2 2.417(8) 3_545
Au1 Br2 2.417(8) .
Au1 Br2 2.417(8) 2_655
Au1 Br2 2.417(8) 4
Au1 Au1A 1.225(8) .
Au1 Br2A 2.491(10) 3_545
Au1 Br2A 2.491(10) 4
Au1 Br2A 2.491(10) 2_655
Br1 Br2 1.87(3) 3_545
Br1 Br2 2.15(3) .
Br1 Au1A 2.882(14) .
Br1 Br1A 2.60(3) 2_655
Br1 Br2A 1.19(2) 2_655
Br2 Br1 1.87(3) 4
Br2 Au1A 2.500(10) .
Br2 Br1A 1.14(2) 3_545
Br2 Br2A 1.81(2) 3_545
Br2 Br2A 1.88(2) 2_655
Au1A Br2 2.500(10) 2_655
Au1A Br2 2.500(10) 4
Au1A Br2 2.500(10) 3_545
Au1A Br1A 2.424(10) .
Au1A Br1A 2.424(10) 3_545
Au1A Br1A 2.424(10) 2_655
Au1A Br1A 2.424(10) 4
Au1A Br2A 2.409(7) .
Au1A Br2A 2.409(7) 4
Au1A Br2A 2.409(7) 3_545
Au1A Br2A 2.409(7) 2_655
Br1A Br1 2.60(3) 2_655
Br1A Br2 1.14(2) 4
Br1A Br2A 1.95(2) .
Br1A Br2A 2.04(3) 3_545
Br2A Br1 1.19(2) 2_655
Br2A Br2 1.88(2) 2_655
Br2A Br2 1.81(2) 4
Br2A Br1A 2.04(3) 4
Rb1 O7 2.899(4) 8_666
Rb1 O7 2.899(4) .
Rb1 O8 2.880(6) .
Rb1 O8 2.880(6) 8_666
Rb1 O17 3.552(7) 8_666
Rb1 O17 3.552(7) .
Rb1A Rb1A 2.741(9) 7_646
Rb1A O3 3.461(7) 4
Rb1A O3 3.285(6) 5_646
Rb1A O10 2.696(7) 8_666
Rb1A O19 3.204(6) .
Rb1A O20 2.762(7) .
Rb1A C3 3.689(8) 4
Rb1A C12 3.480(8) 8_666
Rb1A O1A 2.787(9) .
O1 H1 0.8400 .
O1 C1 1.411(8) .
O2 H2 0.8400 .
O2 C2 1.435(7) .
O3 Rb1A 3.285(6) 5_656
O3 Rb1A 3.461(7) 3_545
O3 C3 1.399(7) .
O3 C11 1.443(9) 4_565
O4 C3 1.430(8) .
O4 C4 1.432(9) .
O5 H5 0.8400 .
O5 C5 1.429(8) .
O6 H6 0.8400 .
O6 C6 1.462(7) .
O7 C7 1.441(7) .
O7 C8 1.439(9) .
O8 H8 0.873(13) .
O8 C9 1.431(10) .
O9 C7 1.394(9) .
O9 C10 1.399(8) .
O10 Rb1A 2.696(7) 8_666
O10 H10 0.8400 .
O10 C12 1.401(9) .
O11 H11 0.8400 .
O11 C13 1.431(8) .
O12 H12 0.8400 .
O12 C14 1.404(8) .
O13 C15 1.473(8) .
O13 C16 1.392(8) .
O14 H14 0.8400 .
O14 C17 1.416(7) .
O15 H15 0.8400 .
O15 C18 1.430(8) .
O16 C16 1.392(8) .
O16 C20 1.437(9) .
O17 H17 0.888(13) .
O17 C21 1.393(9) .
O18 C19 1.429(8) .
O18 C22 1.398(8) .
O19 C22 1.415(7) .
O19 C23 1.434(8) .
O20 H20 0.8400 .
O20 C24 1.422(9) .
C1 H1A 1.0000 .
C1 C2 1.495(10) .
C1 C10 1.515(8) 4_565
C2 H2A 1.0000 .
C2 C3 1.527(9) .
C3 Rb1A 3.689(8) 3_545
C3 H3 1.0000 .
C4 H4 1.0000 .
C4 C5 1.536(8) .
C4 C8 1.498(9) .
C5 H5A 1.0000 .
C5 C6 1.530(10) .
C6 H6A 1.0000 .
C6 C7 1.535(9) .
C7 H7 1.0000 .
C8 H8A 1.0000 .
C8 C9 1.511(8) .
C9 H9A 0.9900 .
C9 H9B 0.9900 .
C10 C1 1.515(8) 3_645
C10 H10A 1.0000 .
C10 C11 1.572(9) .
C11 O3 1.443(9) 3_645
C11 H11A 1.0000 .
C11 C12 1.448(8) .
C12 Rb1A 3.480(8) 8_666
C12 H12A 0.9900 .
C12 H12B 0.9900 .
C13 H13 1.0000 .
C13 C14 1.512(10) .
C13 C22 1.532(9) 3_545
C14 H14A 1.0000 .
C14 C15 1.535(8) .
C15 H15A 1.0000 .
C15 C23 1.529(9) 3_545
C16 H16 1.0000 .
C16 C17 1.567(8) .
C17 H17A 1.0000 .
C17 C18 1.504(10) .
C18 H18 1.0000 .
C18 C19 1.528(8) .
C19 H19 1.0000 .
C19 C20 1.506(9) .
C20 H20A 1.0000 .
C20 C21 1.525(8) .
C21 H21A 0.9900 .
C21 H21B 0.9900 .
C22 C13 1.532(9) 4
C22 H22 1.0000 .
C23 C15 1.529(9) 4
C23 H23 1.0000 .
C23 C24 1.513(8) .
C24 H24A 0.9900 .
C24 H24B 0.9900 .
O21 H21 0.8400 .
O21 C25 1.442(8) .
O22 C26 1.457(10) .
O22 C27 1.388(8) .
O23 H23A 0.8400 .
O23 C28 1.410(7) .
O24 H24 0.8400 .
O24 C29 1.415(8) .
O25 C27 1.437(7) .
O25 C31 1.451(9) .
O26 H26 0.8400 .
O26 C32 1.390(11) .
O27 C30 1.430(8) .
O27 C33 1.387(11) .
O28 H28 0.8400 .
O28 C34 1.473(8) .
O29 C33 1.443(8) .
O29 C35 1.449(10) .
O30 H30 0.8400 .
O30 C36 1.484(12) .
C25 H25 1.0000 .
C25 C26 1.538(9) .
C25 C34 1.504(12) 3_545
C26 H26A 1.0000 .
C26 C35 1.541(10) 3_545
C27 H27 1.0000 .
C27 C28 1.546(9) .
C28 H28A 1.0000 .
C28 C29 1.536(10) .
C29 H29 1.0000 .
C29 C30 1.552(8) .
C30 H30A 1.0000 .
C30 C31 1.556(9) .
C31 H31 1.0000 .
C31 C32 1.510(9) .
C32 H32A 0.9900 .
C32 H32B 0.9900 .
C33 H33 1.0000 .
C33 C34 1.570(10) .
C34 C25 1.504(12) 4
C34 H34 1.0000 .
C35 C26 1.541(10) 4
C35 H35 1.0000 .
C35 C36 1.542(8) .
C36 H36A 0.9900 .
C36 H36B 0.9900 .
O1A H1AA 0.8400 .

loop_
_geom_torsion_atom_site_label_1
_geom_torsion_atom_site_label_2
_geom_torsion_atom_site_label_3
_geom_torsion_atom_site_label_4
_geom_torsion
_geom_torsion_site_symmetry_1
_geom_torsion_site_symmetry_4
Br1 Au1 Au1A Br2 -48.9(7) 3_545 3_545
Br1 Au1 Au1A Br2 41.1(7) 2_655 4
Br1 Au1 Au1A Br2 131.1(7) 3_545 4
Br1 Au1 Au1A Br2 131.1(7) . 2_655
Br1 Au1 Au1A Br2 -48.9(7) 4 4
Br1 Au1 Au1A Br2 41.1(7) 3_545 2_655
Br1 Au1 Au1A Br2 41.1(7) . 3_545
Br1 Au1 Au1A Br2 -48.9(7) 2_655 2_655
Br1 Au1 Au1A Br2 131.1(7) 4 3_545
Br1 Au1 Au1A Br2 -138.9(7) . 4
Br1 Au1 Au1A Br2 -138.9(7) 4 2_655
Br1 Au1 Au1A Br2 -138.9(7) 2_655 3_545
Br1 Au1 Au1A Br1A -49.3(7) 4 .
Br1 Au1 Au1A Br1A 130.7(7) . 4
Br1 Au1 Au1A Br1A 40.7(7) 2_655 .
Br1 Au1 Au1A Br1A -139.3(7) . .
Br1 Au1 Au1A Br1A -49.3(7) . 3_545
Br1 Au1 Au1A Br1A -139.3(7) 2_655 2_655
Br1 Au1 Au1A Br1A 130.7(7) 3_545 .
Br1 Au1 Au1A Br1A 40.7(7) 3_545 4
Br1 Au1 Au1A Br1A -49.3(7) 3_545 2_655
Br1 Au1 Au1A Br1A 130.7(7) 4 2_655
Br1 Au1 Au1A Br1A 130.7(7) 2_655 3_545
Br1 Au1 Au1A Br1A 40.7(7) 4 3_545
Br1 Au1 Au1A Br1A 40.7(7) . 2_655
Br1 Au1 Au1A Br1A -139.3(7) 3_545 3_545
Br1 Au1 Au1A Br1A -139.3(7) 4 4
Br1 Au1 Au1A Br1A -49.3(7) 2_655 4
Br1 Au1 Au1A Br2A 177.0(7) 4 4
Br1 Au1 Au1A Br2A -3.0(7) 2_655 .
Br1 Au1 Au1A Br2A 87.0(7) . 4
Br1 Au1 Au1A Br2A 87.0(7) 4 2_655
Br1 Au1 Au1A Br2A 87.0(7) 2_655 3_545
Br1 Au1 Au1A Br2A 177.0(7) 2_655 2_655
Br1 Au1 Au1A Br2A -93.0(7) 2_655 4
Br1 Au1 Au1A Br2A -93.0(7) 4 .
Br1 Au1 Au1A Br2A 177.0(7) 3_545 3_545
Br1 Au1 Au1A Br2A -93.0(7) 3_545 2_655
Br1 Au1 Au1A Br2A -93.0(7) . 3_545
Br1 Au1 Au1A Br2A -3.0(7) . 2_655
Br1 Au1 Au1A Br2A 87.0(7) 3_545 .
Br1 Au1 Au1A Br2A -3.0(7) 3_545 4
Br1 Au1 Au1A Br2A 177.0(7) . .
Br1 Au1 Au1A Br2A -3.0(7) 4 3_545
Br2 Au1 Au1A Br2 180.000(1) 3_545 4
Br2 Au1 Au1A Br2 -89.999(1) . 4
Br2 Au1 Au1A Br2 180.000(1) 4 3_545
Br2 Au1 Au1A Br2 -90.000(1) 4 2_655
Br2 Au1 Au1A Br2 180.001(1) . 2_655
Br2 Au1 Au1A Br2 90.001(1) . 3_545
Br2 Au1 Au1A Br2 90.000(1) 2_655 4
Br2 Au1 Au1A Br2 90.000(1) 3_545 2_655
Br2 Au1 Au1A Br2 -90.000(1) 2_655 3_545
Br2 Au1 Au1A Br1A 89.7(7) 4 3_545
Br2 Au1 Au1A Br1A 179.7(7) 2_655 3_545
Br2 Au1 Au1A Br1A 89.7(7) 2_655 .
Br2 Au1 Au1A Br1A 89.7(7) . 2_655
Br2 Au1 Au1A Br1A -90.3(7) 3_545 3_545
Br2 Au1 Au1A Br1A -0.3(7) 2_655 4
Br2 Au1 Au1A Br1A -90.3(7) 2_655 2_655
Br2 Au1 Au1A Br1A 89.7(7) 3_545 4
Br2 Au1 Au1A Br1A 179.7(7) 4 2_655
Br2 Au1 Au1A Br1A -0.3(7) . 3_545
Br2 Au1 Au1A Br1A -0.3(7) 4 .
Br2 Au1 Au1A Br1A -90.3(7) . .
Br2 Au1 Au1A Br1A -0.3(7) 3_545 2_655
Br2 Au1 Au1A Br1A 179.7(7) 3_545 .
Br2 Au1 Au1A Br1A 179.7(7) . 4
Br2 Au1 Au1A Br1A -90.3(7) 4 4
Br2 Au1 Au1A Br2A 135.9(5) 4 2_655
Br2 Au1 Au1A Br2A -44.1(5) . 3_545
Br2 Au1 Au1A Br2A -134.1(5) 2_655 2_655
Br2 Au1 Au1A Br2A 45.9(5) 2_655 .
Br2 Au1 Au1A Br2A -44.1(5) 3_545 2_655
Br2 Au1 Au1A Br2A 45.9(5) 3_545 4
Br2 Au1 Au1A Br2A 135.9(5) 3_545 .
Br2 Au1 Au1A Br2A 135.9(5) . 4
Br2 Au1 Au1A Br2A -44.1(5) 4 .
Br2 Au1 Au1A Br2A -134.1(5) . .
Br2 Au1 Au1A Br2A -134.1(5) 4 4
Br2 Au1 Au1A Br2A -134.1(5) 3_545 3_545
Br2 Au1 Au1A Br2A 45.9(5) 4 3_545
Br2 Au1 Au1A Br2A -44.1(5) 2_655 4
Br2 Au1 Au1A Br2A 45.9(5) . 2_655
Br2 Au1 Au1A Br2A 135.9(5) 2_655 3_545
Br2A Au1 Au1A Br2 134.1(5) 4 4
Br2A Au1 Au1A Br2 -45.9(5) 3_545 4
Br2A Au1 Au1A Br2 -45.9(5) 4 3_545
Br2A Au1 Au1A Br2 44.1(5) 4 2_655
Br2A Au1 Au1A Br2 -135.9(5) 3_545 2_655
Br2A Au1 Au1A Br2 134.1(5) 3_545 3_545
Br2A Au1 Au1A Br2 134.1(5) 2_655 2_655
Br2A Au1 Au1A Br2 44.1(5) 2_655 3_545
Br2A Au1 Au1A Br2 -135.9(5) 2_655 4
Br2A Au1 Au1A Br1A 133.8(6) 4 .
Br2A Au1 Au1A Br1A 43.8(6) 3_545 3_545
Br2A Au1 Au1A Br1A -136.2(6) 4 3_545
Br2A Au1 Au1A Br1A -46.2(6) 4 2_655
Br2A Au1 Au1A Br1A 133.8(6) 2_655 4
Br2A Au1 Au1A Br1A 133.8(6) 3_545 2_655
Br2A Au1 Au1A Br1A -46.2(6) 3_545 .
Br2A Au1 Au1A Br1A 43.8(6) 2_655 2_655
Br2A Au1 Au1A Br1A -136.2(6) 3_545 4
Br2A Au1 Au1A Br1A -136.2(6) 2_655 .
Br2A Au1 Au1A Br1A -46.2(6) 2_655 3_545
Br2A Au1 Au1A Br1A 43.8(6) 4 4
Br2A Au1 Au1A Br2A 180.000(0) 4 3_545
Br2A Au1 Au1A Br2A 89.998(1) 4 .
Br2A Au1 Au1A Br2A 179.998(1) 2_655 .
Br2A Au1 Au1A Br2A -90.000(1) 4 2_655
Br2A Au1 Au1A Br2A 90.000(1) 3_545 2_655
Br2A Au1 Au1A Br2A -90.002(1) 3_545 .
Br2A Au1 Au1A Br2A 90.000(1) 2_655 4
Br2A Au1 Au1A Br2A 180.0 3_545 4
Br2A Au1 Au1A Br2A -90.000(1) 2_655 3_545
Rb1 O7 C7 O9 -150.6(4) . .
Rb1 O7 C7 C6 89.4(5) . .
Rb1 O7 C8 C4 -86.7(5) . .
Rb1 O7 C8 C9 38.7(6) . .
Rb1 O8 C9 C8 57.4(6) . .
Rb1 O17 C21 C20 90.8(6) . .
Rb1A O3 C3 Rb1A 18.7(4) 5_656 3_545
Rb1A O3 C3 O4 -156.7(4) 3_545 .
Rb1A O3 C3 O4 -138.1(4) 5_656 .
Rb1A O3 C3 C2 84.0(5) 3_545 .
Rb1A O3 C3 C2 102.7(6) 5_656 .
Rb1A O10 C12 C11 80.0(6) 8_666 .
Rb1A O19 C22 O18 -134.2(4) . .
Rb1A O19 C22 C13 102.8(6) . 4
Rb1A O19 C23 C15 -105.9(4) . 4
Rb1A O19 C23 C24 18.6(6) . .
Rb1A O20 C24 C23 79.0(5) . .
O1 C1 C2 O2 63.3(7) . .
O1 C1 C2 C3 -172.8(5) . .
O2 C2 C3 Rb1A -112.2(5) . 3_545
O2 C2 C3 O3 178.8(5) . .
O2 C2 C3 O4 58.5(7) . .
O3 C11 C12 Rb1A -16.0(6) 3_645 8_666
O3 C11 C12 O10 -61.8(8) 3_645 .
O4 C4 C5 O5 -59.5(7) . .
O4 C4 C5 C6 -177.3(5) . .
O4 C4 C8 O7 -179.0(5) . .
O4 C4 C8 C9 59.9(8) . .
O5 C5 C6 O6 64.9(7) . .
O5 C5 C6 C7 -176.2(5) . .
O6 C6 C7 O7 179.6(5) . .
O6 C6 C7 O9 59.3(7) . .
O7 C8 C9 O8 -62.0(7) . .
O9 C10 C11 O3 -176.7(5) . 3_645
O9 C10 C11 C12 63.5(7) . .
O11 C13 C14 O12 61.6(7) . .
O11 C13 C14 C15 -176.3(5) . .
O12 C14 C15 O13 -60.1(7) . .
O12 C14 C15 C23 179.8(5) . 3_545
O13 C16 C17 O14 54.7(7) . .
O13 C16 C17 C18 -67.5(7) . .
O14 C17 C18 O15 63.3(7) . .
O14 C17 C18 C19 -174.4(5) . .
O15 C18 C19 O18 -61.9(7) . .
O15 C18 C19 C20 175.4(6) . .
O16 C16 C17 O14 176.5(5) . .
O16 C16 C17 C18 54.3(7) . .
O16 C20 C21 O17 -58.3(8) . .
O18 C19 C20 O16 -176.5(5) . .
O18 C19 C20 C21 62.0(8) . .
O19 C23 C24 O20 -61.1(6) . .
C1 C2 C3 Rb1A 124.5(4) . 3_545
C1 C2 C3 O3 55.5(7) . .
C1 C2 C3 O4 -64.8(6) . .
C1 C10 C11 O3 -56.0(7) 3_645 3_645
C1 C10 C11 C12 -175.8(6) 3_645 .
C3 O4 C4 C5 130.0(5) . .
C3 O4 C4 C8 -110.5(6) . .
C4 O4 C3 Rb1A 24.4(12) . 3_545
C4 O4 C3 O3 108.5(5) . .
C4 O4 C3 C2 -129.8(5) . .
C4 C5 C6 O6 -179.9(5) . .
C4 C5 C6 C7 -61.0(7) . .
C4 C8 C9 O8 60.0(8) . .
C5 C4 C8 O7 -59.9(7) . .
C5 C4 C8 C9 179.0(6) . .
C5 C6 C7 O7 58.4(7) . .
C5 C6 C7 O9 -61.9(7) . .
C7 O7 C8 C4 60.3(7) . .
C7 O7 C8 C9 -174.3(6) . .
C7 O9 C10 C1 129.3(6) . 3_645
C7 O9 C10 C11 -110.6(6) . .
C8 O7 C7 O9 61.4(7) . .
C8 O7 C7 C6 -58.6(7) . .
C8 C4 C5 O5 179.2(5) . .
C8 C4 C5 C6 61.4(7) . .
C10 O9 C7 O7 110.2(6) . .
C10 O9 C7 C6 -131.1(5) . .
C10 C1 C2 O2 179.8(5) 4_565 .
C10 C1 C2 C3 -56.2(7) 4_565 .
C10 C11 C12 Rb1A 105.1(5) . 8_666
C10 C11 C12 O10 59.2(8) . .
C11 O3 C3 Rb1A -141.2(5) 4_565 3_545
C11 O3 C3 O4 62.1(7) 4_565 .
C11 O3 C3 C2 -57.2(7) 4_565 .
C13 C14 C15 O13 178.0(5) . .
C13 C14 C15 C23 57.9(7) . 3_545
C15 O13 C16 O16 106.9(5) . .
C15 O13 C16 C17 -132.9(5) . .
C15 C23 C24 O20 60.5(7) 4 .
C16 O13 C15 C14 130.2(5) . .
C16 O13 C15 C23 -110.3(6) . 3_545
C16 O16 C20 C19 61.4(7) . .
C16 O16 C20 C21 -173.3(5) . .
C16 C17 C18 O15 -175.2(5) . .
C16 C17 C18 C19 -52.8(7) . .
C17 C18 C19 O18 177.3(5) . .
C17 C18 C19 C20 54.5(8) . .
C18 C19 C20 O16 -56.5(7) . .
C18 C19 C20 C21 -178.0(6) . .
C19 O18 C22 O19 104.4(6) . .
C19 O18 C22 C13 -131.7(5) . 4
C19 C20 C21 O17 64.1(8) . .
C20 O16 C16 O13 60.7(7) . .
C20 O16 C16 C17 -58.9(7) . .
C22 O18 C19 C18 128.8(5) . .
C22 O18 C19 C20 -109.5(6) . .
C22 O19 C23 C15 58.6(7) . 4
C22 O19 C23 C24 -176.8(5) . .
C22 C13 C14 O12 -179.6(5) 3_545 .
C22 C13 C14 C15 -57.4(7) 3_545 .
C23 O19 C22 O18 64.4(7) . .
C23 O19 C22 C13 -58.6(7) . 4
O21 C25 C26 O22 -67.5(8) . .
O21 C25 C26 C35 176.7(6) . 3_545
O22 C27 C28 O23 52.7(7) . .
O22 C27 C28 C29 -66.8(7) . .
O23 C28 C29 O24 64.3(6) . .
O23 C28 C29 C30 -176.5(5) . .
O24 C29 C30 O27 -64.9(7) . .
O24 C29 C30 C31 178.0(5) . .
O25 C27 C28 O23 175.5(5) . .
O25 C27 C28 C29 55.9(7) . .
O25 C31 C32 O26 -68.4(8) . .
O27 C30 C31 O25 -177.3(5) . .
O27 C30 C31 C32 67.0(7) . .
O27 C33 C34 O28 57.0(8) . .
O27 C33 C34 C25 -63.6(8) . 4
O29 C33 C34 O28 175.8(7) . .
O29 C33 C34 C25 55.3(9) . 4
O29 C35 C36 O30 -67.9(9) . .
C26 O22 C27 O25 111.3(6) . .
C26 O22 C27 C28 -128.0(6) . .
C26 C35 C36 O30 47.4(10) 4 .
C27 O22 C26 C25 129.1(6) . .
C27 O22 C26 C35 -115.3(6) . 3_545
C27 O25 C31 C30 65.2(7) . .
C27 O25 C31 C32 -175.7(6) . .
C27 C28 C29 O24 -175.3(5) . .
C27 C28 C29 C30 -56.1(7) . .
C28 C29 C30 O27 176.8(5) . .
C28 C29 C30 C31 59.6(7) . .
C29 C30 C31 O25 -61.9(6) . .
C29 C30 C31 C32 -177.6(6) . .
C30 O27 C33 O29 112.3(6) . .
C30 O27 C33 C34 -131.6(6) . .
C30 C31 C32 O26 47.2(9) . .
C31 O25 C27 O22 57.3(8) . .
C31 O25 C27 C28 -62.4(7) . .
C33 O27 C30 C29 128.3(5) . .
C33 O27 C30 C31 -115.2(6) . .
C33 O29 C35 C26 65.8(8) . 4
C33 O29 C35 C36 -175.7(6) . .
C34 C25 C26 O22 177.6(6) 3_545 .
C34 C25 C26 C35 61.8(9) 3_545 3_545
C35 O29 C33 O27 57.5(8) . .
C35 O29 C33 C34 -59.9(9) . .

loop_
_smtbx_masks_void_nr
_smtbx_masks_void_average_x
_smtbx_masks_void_average_y
_smtbx_masks_void_average_z
_smtbx_masks_void_volume
_smtbx_masks_void_count_electrons
1 0.000 0.000 -0.081 969.8 540.5
2 0.000 0.500 0.057 1171.2 424.1
3 0.500 0.000 0.943 1171.2 420.2
4 0.500 0.500 -0.153 969.8 540.8
